data_4031261
loop_
_publ_author_name
'Reinoso, S.'
'Kortz, U.'
'Dickman, M.H.'

_publ_section_title
;
 Selective crystallization of dimeric vs. monomeric dimethyltin-containing
 tungstoarsenates(III) and -antimonates(III) with the guanidinium cation
;
_journal_name_full 'European Journal of Inorganic Chemistry'
_journal_page_first 947
_journal_page_last 953
_journal_volume 2009
_journal_year 2009
_chemical_formula_sum 'C18 H106 N24 O80 Sb2 Sn5 W18'
_chemical_name_systematic
;
(C (N H2)3)8 (((C H3)2 Sn (H2 O))4 ((C H3)2 Sn) (Sb W9 O33)2) (H2 O)10
;
_space_group_IT_number 14
_symmetry_space_group_name_Hall '-P 2yn'
_symmetry_space_group_name_H-M 'P 1 21/n 1'
_cell_angle_alpha 90
_cell_angle_beta 90.2052
_cell_angle_gamma 90
_cell_formula_units_Z 2
_cell_length_a 12.9497
_cell_length_b 19.3214
_cell_length_c 20.9501
_cell_volume 5241.814
_citation_journal_id_ASTM EJICFO
_cod_data_source_file Reinoso_EJICFO_2009_1671.cif
_cod_data_source_block C18H106N24O80Sb2Sn5W18
_cod_original_sg_symbol_Hall '-P 2ybc (x-z,y,z)'
_cod_database_code 4031261

loop_
_symmetry_equiv_pos_as_xyz
x,y,z
-x+1/2,y+1/2,-z+1/2
-x,-y,-z
x-1/2,-y-1/2,z-1/2

loop_
_atom_site_label
_atom_site_type_symbol
_atom_site_fract_x
_atom_site_fract_y
_atom_site_fract_z
_atom_site_occupancy
_atom_site_U_iso_or_equiv
O25 O-2 0.2039 0.2521 0.201 1 0.0
N8 N-3 0.065 0.2417 0.5204 1 0.0
O35 O-2 -0.2532 0.4881 0.1763 1 0.0
Sn2 Sn+4 0 0.5 0 1 0.0
O19 O-2 -0.0814 0.2908 0.3611 1 0.0
O8 O-2 -0.4098 0.6252 0.1788 1 0.0
H21 H+1 0.0676 0.2365 -0.0861 1 0.0
W1 W+6 -0.03438 0.47893 0.34184 1 0.0
H22 H+1 -0.2216 0.3268 0.6239 1 0.0
C8 C+4 -0.028 0.2105 0.5286 1 0.0
W4 W+6 0.22606 0.35101 0.1987 1 0.0
H2 H+1 0.1892 0.6074 0.1701 1 0.0
O15 O-2 0.0811 0.5048 0.3007 1 0.0
O16 O-2 -0.1585 0.4188 0.37 1 0.0
O37 O-2 -0.2954 0.5031 -0.0669 1 0.0
O34 O-2 -0.3324 0.3062 0.1821 1 0.0
N3 N-3 0.0014 0.2403 -0.0865 1 0.0
W9 W+6 -0.31846 0.40401 0.17452 1 0.0
C3 C-4 0.0099 0.5649 0.08 1 0.0
N1 N-3 -0.0026 0.1882 -0.1855 1 0.0
C4 C-4 -0.1699 0.6397 0.1853 1 0.0
H1 H+1 0.1286 0.6316 0.2308 1 0.0
O24 O-2 0.1934 0.4449 0.1971 1 0.0
C7 C+4 -0.1917 0.3704 0.5425 1 0.0
O38 O-2 -0.322 0.5564 0.0543 1 0.0
H30 H+1 0.1085 0.2434 0.5514 1 0.0
W3 W+6 0.05691 0.31518 0.3355 1 0.0
W7 W+6 -0.17922 0.35649 0.04822 1 0.0
H7 H+1 -0.0254 0.6076 0.0712 1 0.0
O2 O-2 -0.0502 0.3852 0.2751 1 0.0
H29 H+1 -0.1079 0.1638 0.5904 1 0.0
N5 N-3 -0.2754 0.3551 0.5122 1 0.0
H20 H+1 -0.0296 0.2597 -0.0549 1 0.0
O23 O-2 0.0357 0.2463 0.2684 1 0.0
Sn1 Sn+4 0.22796 0.52013 0.26055 1 0.0
H33 H+1 -0.0933 0.2355 0.4476 1 0.0
H9 H+1 -0.0215 0.5426 0.1159 1 0.0
O27 O-2 0.0998 0.233 0.0958 1 0.0
N4 N-3 -0.1753 0.3504 0.6041 1 0.0
H23 H+1 -0.1187 0.3613 0.6232 1 0.0
H17 H+1 0.0635 0.1848 -0.1844 1 0.0
H25 H+1 -0.324 0.3331 0.5313 1 0.0
H3 H+1 0.2469 0.6474 0.2247 1 0.0
H6 H+1 0.3413 0.4376 0.3255 1 0.0
O29 O-2 0.0907 0.4233 0.055 1 0.0
W8 W+6 -0.21624 0.24765 0.17248 1 0.0
H12 H+1 -0.218 0.659 0.1552 1 0.0
H26 H+1 -0.1252 0.4162 0.4725 1 0.0
H4 H+1 0.2663 0.4751 0.3729 1 0.0
C2 C-4 0.3114 0.4813 0.3371 1 0.0
O31 O-2 -0.1294 0.4435 0.046 1 0.0
W5 W+6 0.06666 0.21922 0.18376 1 0.0
O9 O-2 0.3565 0.3529 0.217 1 0.0
H8 H+1 0.0811 0.5743 0.0894 1 0.0
H13 H+1 -0.3594 0.4924 0.3187 1 0.0
N9 N-3 -0.1064 0.2179 0.4844 1 0.0
O6 O-2 -0.157 0.3593 0.1556 1 0.0
O28 O-2 -0.0759 0.2193 0.1633 1 0.0
Sn3 Sn+4 -0.24645 0.56834 0.24385 1 0.0
H5 H+1 0.3653 0.5132 0.3483 1 0.0
O26 O-2 0.2345 0.3423 0.1082 1 0.0
H15 H+1 -0.3559 0.5671 0.3478 1 0.0
O20 O-2 -0.1891 0.2701 0.2583 1 0.0
Sb1 Sb+3 -0.03694 0.415 0.18517 1 0.0
H28 H+1 -0.0048 0.186 0.6146 1 0.0
H24 H+1 -0.2826 0.3669 0.4728 1 0.0
H10 H+1 -0.1154 0.6167 0.1627 1 0.0
H32 H+1 -0.1681 0.205 0.4935 1 0.0
O10 O-2 0.0911 0.132 0.192 1 0.0
H18 H+1 -0.1891 0.2075 -0.1699 1 0.0
O17 O-2 -0.1236 0.5217 0.2879 1 0.0
O12 O-2 -0.2211 0.3403 -0.0292 1 0.0
N7 N-3 -0.049 0.1837 0.5842 1 0.0
O39 O-2 -0.502 0.1881 0.1773 1 0.0
O14 O-2 -0.4461 0.427 0.1831 1 0.0
O21 O-2 -0.2773 0.3905 0.2646 1 0.0
N2 N-3 -0.1547 0.2219 -0.1373 1 0.0
H14 H+1 -0.4304 0.5507 0.2907 1 0.0
O36 O-2 0.1684 0.4201 0.4909 1 0.0
O1 O-2 0.3875 0.519 0.1981 1 0.0
O4 O-2 0.0602 0.338 0.1653 1 0.0
C1 C-4 0.1935 0.6144 0.2154 1 0.0
C6 C+4 -0.0533 0.2162 -0.1362 1 0.0
O30 O-2 -0.0426 0.3189 0.0426 1 0.0
O5 O-2 -0.2913 0.3092 0.3733 1 0.0
H31 H+1 0.0804 0.2597 0.4841 1 0.0
H16 H+1 -0.0363 0.1737 -0.2183 1 0.0
O22 O-2 0.1667 0.3477 0.2844 1 0.0
O33 O-2 -0.3095 0.3914 0.085 1 0.0
W6 W+6 0.10352 0.33001 0.0605 1 0.0
N6 N-3 -0.117 0.4047 0.5119 1 0.0
O18 O-2 0.0478 0.3978 0.3765 1 0.0
H19 H+1 -0.1865 0.2399 -0.1054 1 0.0
H27 H+1 -0.0607 0.4152 0.5315 1 0.0
O40 O-2 0.486 0.406 0.533 1 0.0
O3 O-2 -0.0345 0.53 0.4095 1 0.0
O13 O-2 -0.2766 0.1674 0.1782 1 0.0
O11 O-2 0.1584 0.3071 -0.0107 1 0.0
H11 H+1 -0.1413 0.676 0.2111 1 0.0
C5 C-4 -0.3641 0.5409 0.3092 1 0.0
O32 O-2 -0.2205 0.2653 0.083 1 0.0
W2 W+6 -0.19633 0.34205 0.32433 1 0.0
O7 O-2 0.1249 0.2681 0.391 1 0.0
